data_7053321
loop_
_publ_author_name
'Gruzinskaya, Natalia I.'
'Silin, Andrey I.'
'Pimenova, Anna S.'
'Khavrel, Pavel A.'
'Markov, Vitaliy Yu.'
'Sidorov, Lev N.'
'Kemnitz, Erhard'
'Troyanov, Sergey I.'

_publ_section_title
;
 Synthesis and structure of cycloperfluoroalkylated derivatives of C70,
 C70(C2F4) and C70(C4F8)n, n = 1--6
;
_journal_issue 2
_journal_name_full 'New Journal of Chemistry'
_journal_page_first 243
_journal_paper_doi 10.1039/b9nj00444k
_journal_volume 34
_journal_year 2010
_chemical_formula_sum 'C96 H14 F40'
_chemical_formula_weight 1927.07
_chemical_name_systematic
;
?
;
_space_group_IT_number 2
_symmetry_cell_setting triclinic
_symmetry_space_group_name_Hall '-P 1'
_symmetry_space_group_name_H-M 'P -1'
_atom_sites_solution_hydrogens nodef
_atom_sites_solution_primary direct
_atom_sites_solution_secondary difmap
_audit_creation_method SHELXL-97
_cell_angle_alpha 88.074(3)
_cell_angle_beta 89.552(3)
_cell_angle_gamma 79.563(3)
_cell_formula_units_Z 2
_cell_length_a 12.3480(10)
_cell_length_b 16.0890(10)
_cell_length_c 16.6600(10)
_cell_measurement_reflns_used 25000
_cell_measurement_temperature 100(2)
_cell_measurement_theta_max 33
_cell_measurement_theta_min 5
_cell_volume 3253.2(4)
_computing_structure_refinement 'SHELXL-97 (Sheldrick, 1997)'
_computing_structure_solution 'SHELXS-97 (Sheldrick, 1990)'
_diffrn_ambient_temperature 100(2)
_diffrn_measured_fraction_theta_full 0.866
_diffrn_measured_fraction_theta_max 0.746
_diffrn_measurement_device_type MAR225
_diffrn_measurement_method CCD
_diffrn_radiation_monochromator Cu(113)
_diffrn_radiation_source 'BL14.2, PSF, BESSY, Berlin, Germany'
_diffrn_radiation_type synchrotron
_diffrn_radiation_wavelength 0.90500
_diffrn_reflns_av_R_equivalents 0.0329
_diffrn_reflns_av_sigmaI/netI 0.0276
_diffrn_reflns_limit_h_max 16
_diffrn_reflns_limit_h_min -16
_diffrn_reflns_limit_k_max 20
_diffrn_reflns_limit_k_min -20
_diffrn_reflns_limit_l_max 22
_diffrn_reflns_limit_l_min -22
_diffrn_reflns_number 44640
_diffrn_reflns_theta_full 32.60
_diffrn_reflns_theta_max 36.86
_diffrn_reflns_theta_min 3.33
_exptl_absorpt_coefficient_mu 0.195
_exptl_absorpt_correction_type none
_exptl_crystal_colour orange
_exptl_crystal_density_diffrn 1.967
_exptl_crystal_density_method 'not measured'
_exptl_crystal_description plate
_exptl_crystal_F_000 1900
_exptl_crystal_size_max 0.05
_exptl_crystal_size_mid 0.03
_exptl_crystal_size_min 0.01
_refine_diff_density_max 0.717
_refine_diff_density_min -0.672
_refine_diff_density_rms 0.075
_refine_ls_extinction_method none
_refine_ls_goodness_of_fit_ref 1.097
_refine_ls_matrix_type full
_refine_ls_number_parameters 1362
_refine_ls_number_reflns 11850
_refine_ls_number_restraints 0
_refine_ls_restrained_S_all 1.097
_refine_ls_R_factor_all 0.0879
_refine_ls_R_factor_gt 0.0783
_refine_ls_shift/su_max 0.005
_refine_ls_shift/su_mean 0.000
_refine_ls_structure_factor_coef Fsqd
_refine_ls_weighting_details 'calc w=1/[\s^2^(Fo^2^)+(0.0700P)^2^+8.0000P] where P=(Fo^2^+2Fc^2^)/3'
_refine_ls_weighting_scheme calc
_refine_ls_wR_factor_gt 0.1859
_refine_ls_wR_factor_ref 0.1922
_reflns_number_gt 10280
_reflns_number_total 11850
_reflns_threshold_expression >2sigma(I)
_cod_data_source_file b9nj00444k.txt
_cod_data_source_block x70543
_cod_depositor_comments
;
The following automatic conversions were performed:

'_symmetry_cell_setting' value 'Triclinic' changed to 'triclinic'
according to /home/saulius/struct/CIF-dictionaries/cif_core.dic
dictionary named 'cif_core.dic' version 2.4.2 from 2011-04-26.

Automatic conversion script
Id: cif_fix_values 1891 2012-01-12 08:04:46Z andrius 
;
_cod_original_sg_symbol_H-M P-1
_cod_database_code 7053321

loop_
_symmetry_equiv_pos_as_xyz
'x, y, z'
'-x, -y, -z'

loop_
_atom_site_label
_atom_site_type_symbol
_atom_site_fract_x
_atom_site_fract_y
_atom_site_fract_z
_atom_site_U_iso_or_equiv
_atom_site_adp_type
_atom_site_occupancy
_atom_site_symmetry_multiplicity
_atom_site_calc_flag
_atom_site_refinement_flags
F71A F 0.5735(3) 0.35126(14) 0.20752(18) 0.0607(8) Uani 1 1 d .
F71B F 0.4990(3) 0.35222(13) 0.32474(15) 0.0572(7) Uani 1 1 d .
F72A F 0.3887(3) 0.37102(16) 0.12753(16) 0.0646(8) Uani 1 1 d .
F72B F 0.4171(3) 0.26647(14) 0.2204(2) 0.0700(9) Uani 1 1 d .
F73A F 0.2744(3) 0.36969(16) 0.31987(18) 0.0710(9) Uani 1 1 d .
F73B F 0.2174(2) 0.31511(15) 0.21104(19) 0.0640(8) Uani 1 1 d .
F74A F 0.1695(3) 0.45652(16) 0.13237(17) 0.0606(8) Uani 1 1 d .
F74B F 0.1053(2) 0.46311(17) 0.2529(2) 0.0646(8) Uani 1 1 d .
F75A F 0.6827(2) 0.52303(15) 0.02684(14) 0.0477(6) Uani 1 1 d .
F75B F 0.6784(2) 0.43030(13) 0.12344(15) 0.0458(6) Uani 1 1 d .
F76A F 0.8796(2) 0.44358(18) 0.05662(18) 0.0646(8) Uani 1 1 d .
F76B F 0.8592(2) 0.4544(2) 0.18584(19) 0.0646(8) Uani 1 1 d .
F77A F 0.9545(3) 0.5758(2) 0.0549(2) 0.0894(13) Uani 1 1 d .
F77B F 0.9189(2) 0.5897(2) 0.1829(2) 0.0717(10) Uani 1 1 d .
F78A F 0.7571(3) 0.65729(18) 0.01472(15) 0.0617(8) Uani 1 1 d .
F78B F 0.8337(2) 0.72474(18) 0.10230(17) 0.0676(9) Uani 1 1 d .
F79A F 0.0102(3) 0.5607(2) 0.3712(2) 0.0913(13) Uani 1 1 d .
F79B F -0.0715(2) 0.6903(4) 0.3645(4) 0.134(2) Uani 1 1 d .
F80A F -0.0819(2) 0.6182(2) 0.5028(2) 0.0712(9) Uani 1 1 d .
F80B F -0.0352(4) 0.7427(4) 0.4761(4) 0.039(2) Uani 0.402(10) 1 d P
F80C F 0.0951(6) 0.5505(4) 0.5003(5) 0.0608(19) Uani 0.598(10) 1 d P
F81B F 0.0032(4) 0.7683(3) 0.5173(4) 0.066(2) Uani 0.598(10) 1 d P
F81C F 0.1378(8) 0.5515(5) 0.5317(5) 0.0374(19) Uani 0.402(10) 1 d P
F81D F 0.0268(3) 0.6565(3) 0.6138(2) 0.1026(15) Uani 1 1 d .
F82A F 0.2367(2) 0.63352(19) 0.60360(17) 0.0653(8) Uani 1 1 d .
F82B F 0.1606(4) 0.76213(18) 0.5927(2) 0.1000(15) Uani 1 1 d .
F83A F 0.81682(19) 0.86547(15) 0.14880(16) 0.0482(6) Uani 1 1 d .
F83B F 0.7698(3) 0.9312(2) 0.26301(17) 0.0381(9) Uani 0.748(5) 1 d P
F83C F 0.8326(7) 0.8781(5) 0.2602(5) 0.028(2) Uani 0.252(5) 1 d P
F84A F 0.7766(5) 1.0280(3) 0.1355(3) 0.0510(13) Uani 0.748(5) 1 d P
F84B F 0.6904(7) 1.0190(4) 0.2659(4) 0.025(2) Uani 0.252(5) 1 d P
F84C F 0.6653(2) 0.96926(16) 0.06452(12) 0.0506(7) Uani 1 1 d .
F84D F 0.8120(11) 1.0177(8) 0.1705(7) 0.036(3) Uani 0.252(5) 1 d P
F85A F 0.6088(3) 1.12347(17) 0.12466(15) 0.0718(10) Uani 1 1 d .
F85B F 0.5993(3) 1.06726(17) 0.24612(16) 0.0389(10) Uani 0.748(5) 1 d P
F86A F 0.4044(4) 1.10646(17) 0.1836(2) 0.0413(9) Uani 0.748(5) 1 d P
F86B F 0.4553(2) 1.05432(14) 0.07140(13) 0.0456(6) Uani 1 1 d .
F86C F 0.4792(10) 1.0922(5) 0.2054(5) 0.033(2) Uani 0.252(5) 1 d P
F87A F 0.39216(17) 0.95914(13) 0.55953(12) 0.0326(5) Uani 1 1 d .
F87B F 0.24700(18) 0.90342(14) 0.58583(13) 0.0399(5) Uani 1 1 d .
F88A F 0.21649(19) 1.07107(14) 0.56864(14) 0.0453(6) Uani 1 1 d .
F88B F 0.12060(18) 1.00825(15) 0.48877(15) 0.0457(6) Uani 1 1 d .
F89A F 0.2010(2) 1.16002(14) 0.44422(16) 0.0528(7) Uani 1 1 d .
F89B F 0.36311(18) 1.08158(12) 0.43629(13) 0.0367(5) Uani 1 1 d .
F90A F 0.1144(2) 1.08040(14) 0.33627(17) 0.0525(7) Uani 1 1 d .
F90B F 0.2668(2) 1.12012(12) 0.29742(14) 0.0489(6) Uani 1 1 d .
C1 C 0.4776(3) 0.48327(19) 0.2546(2) 0.0287(7) Uani 1 1 d .
C2 C 0.4451(3) 0.53349(19) 0.1765(2) 0.0291(7) Uani 1 1 d .
C3 C 0.3338(3) 0.5529(2) 0.1602(2) 0.0316(8) Uani 1 1 d .
C4 C 0.2415(3) 0.5440(2) 0.2213(2) 0.0343(8) Uani 1 1 d .
C5 C 0.2839(3) 0.5500(2) 0.3060(2) 0.0308(8) Uani 1 1 d .
C6 C 0.3915(3) 0.51470(18) 0.3197(2) 0.0287(7) Uani 1 1 d .
C7 C 0.4459(3) 0.52912(18) 0.3902(2) 0.0270(7) Uani 1 1 d .
C8 C 0.5612(3) 0.52682(18) 0.3738(2) 0.0280(7) Uani 1 1 d .
C9 C 0.5807(3) 0.50957(18) 0.2908(2) 0.0271(7) Uani 1 1 d .
C10 C 0.6494(3) 0.5531(2) 0.2481(2) 0.0290(7) Uani 1 1 d .
C11 C 0.6385(3) 0.5740(2) 0.1585(2) 0.0322(8) Uani 1 1 d .
C12 C 0.5183(3) 0.5781(2) 0.1335(2) 0.0301(7) Uani 1 1 d .
C13 C 0.4762(3) 0.6386(2) 0.0757(2) 0.0336(8) Uani 1 1 d .
C14 C 0.3633(4) 0.6548(2) 0.0562(2) 0.0361(9) Uani 1 1 d .
C15 C 0.2916(3) 0.6127(2) 0.1000(2) 0.0358(8) Uani 1 1 d .
C16 C 0.1838(3) 0.6560(2) 0.1219(2) 0.0388(9) Uani 1 1 d .
C17 C 0.1564(3) 0.6229(2) 0.1983(2) 0.0372(9) Uani 1 1 d .
C18 C 0.1018(3) 0.6761(2) 0.2537(3) 0.0385(9) Uani 1 1 d .
C19 C 0.1191(3) 0.6648(2) 0.3450(3) 0.0362(9) Uani 1 1 d .
C20 C 0.2268(3) 0.6057(2) 0.3639(2) 0.0315(8) Uani 1 1 d .
C21 C 0.2809(3) 0.6224(2) 0.4316(2) 0.0291(7) Uani 1 1 d .
C22 C 0.3910(3) 0.58334(19) 0.4463(2) 0.0273(7) Uani 1 1 d .
C23 C 0.4475(3) 0.63867(19) 0.49042(19) 0.0266(7) Uani 1 1 d .
C24 C 0.5584(3) 0.63684(19) 0.47441(19) 0.0248(6) Uani 1 1 d .
C25 C 0.6160(3) 0.58029(19) 0.4150(2) 0.0269(7) Uani 1 1 d .
C26 C 0.6890(3) 0.6242(2) 0.3706(2) 0.0273(7) Uani 1 1 d .
C27 C 0.7013(3) 0.6132(2) 0.2883(2) 0.0290(7) Uani 1 1 d .
C28 C 0.7112(3) 0.6825(2) 0.2345(2) 0.0297(7) Uani 1 1 d .
C29 C 0.6827(3) 0.6649(2) 0.1485(2) 0.0330(8) Uani 1 1 d .
C30 C 0.5983(3) 0.7388(2) 0.1158(2) 0.0339(8) Uani 1 1 d .
C31 C 0.5163(4) 0.7203(2) 0.06679(19) 0.0351(9) Uani 1 1 d .
C32 C 0.4258(4) 0.7815(2) 0.0430(2) 0.0395(10) Uani 1 1 d .
C33 C 0.3293(4) 0.7431(2) 0.0336(2) 0.0404(10) Uani 1 1 d .
C34 C 0.2264(4) 0.7857(2) 0.0549(2) 0.0426(10) Uani 1 1 d .
C35 C 0.1513(4) 0.7411(3) 0.0996(3) 0.0430(9) Uani 1 1 d .
C36 C 0.0946(3) 0.7973(2) 0.1574(3) 0.0417(9) Uani 1 1 d .
C37 C 0.0731(3) 0.7647(2) 0.2325(3) 0.0403(9) Uani 1 1 d .
C38 C 0.0918(3) 0.8113(2) 0.3027(3) 0.0364(8) Uani 1 1 d .
C39 C 0.1291(3) 0.7560(2) 0.3663(2) 0.0336(8) Uani 1 1 d .
C40 C 0.1998(3) 0.7759(2) 0.4231(2) 0.0293(7) Uani 1 1 d .
C41 C 0.2539(3) 0.7040(2) 0.4792(2) 0.0294(7) Uani 1 1 d .
C42 C 0.3707(3) 0.7157(2) 0.50271(19) 0.0248(7) Uani 1 1 d .
C43 C 0.4069(3) 0.79129(19) 0.49485(18) 0.0227(6) Uani 1 1 d .
C44 C 0.5208(3) 0.79018(19) 0.47433(18) 0.0225(6) Uani 1 1 d .
C45 C 0.5964(3) 0.7158(2) 0.46599(19) 0.0242(6) Uani 1 1 d .
C46 C 0.6776(3) 0.7077(2) 0.40169(19) 0.0248(7) Uani 1 1 d .
C47 C 0.6810(3) 0.7745(2) 0.3478(2) 0.0260(7) Uani 1 1 d .
C48 C 0.7024(3) 0.7626(2) 0.2638(2) 0.0284(7) Uani 1 1 d .
C49 C 0.6529(3) 0.8436(2) 0.2170(2) 0.0320(8) Uani 1 1 d .
C50 C 0.5865(3) 0.8227(2) 0.14592(19) 0.0321(8) Uani 1 1 d .
C51 C 0.4937(4) 0.8817(2) 0.12572(19) 0.0354(9) Uani 1 1 d .
C52 C 0.4125(4) 0.8628(2) 0.0734(2) 0.0376(9) Uani 1 1 d .
C53 C 0.3061(4) 0.9081(2) 0.0948(2) 0.0417(10) Uani 1 1 d .
C54 C 0.2126(4) 0.8708(2) 0.0860(2) 0.0435(10) Uani 1 1 d .
C55 C 0.1331(4) 0.8776(2) 0.1482(3) 0.0426(10) Uani 1 1 d .
C56 C 0.1493(4) 0.9228(2) 0.2159(3) 0.0397(9) Uani 1 1 d .
C57 C 0.1280(3) 0.8882(2) 0.2939(2) 0.0351(8) Uani 1 1 d .
C58 C 0.2024(3) 0.9086(2) 0.3507(2) 0.0311(8) Uani 1 1 d .
C59 C 0.2374(3) 0.8550(2) 0.4147(2) 0.0269(7) Uani 1 1 d .
C60 C 0.3359(3) 0.87368(19) 0.46127(19) 0.0252(7) Uani 1 1 d .
C61 C 0.4173(3) 0.90432(18) 0.40162(19) 0.0232(6) Uani 1 1 d .
C62 C 0.5240(3) 0.85896(18) 0.41724(18) 0.0213(6) Uani 1 1 d .
C63 C 0.6022(3) 0.85110(19) 0.35638(18) 0.0236(7) Uani 1 1 d .
C64 C 0.5729(3) 0.88841(19) 0.28031(18) 0.0259(7) Uani 1 1 d .
C65 C 0.4696(3) 0.93482(18) 0.26513(19) 0.0272(7) Uani 1 1 d .
C66 C 0.4412(4) 0.9563(2) 0.1775(2) 0.0346(9) Uani 1 1 d .
C67 C 0.3188(4) 0.95820(19) 0.1629(2) 0.0366(9) Uani 1 1 d .
C68 C 0.2412(4) 0.9656(2) 0.2224(2) 0.0367(9) Uani 1 1 d .
C69 C 0.2674(3) 0.97324(19) 0.3118(2) 0.0313(8) Uani 1 1 d .
C70 C 0.3895(3) 0.94308(18) 0.32751(19) 0.0267(7) Uani 1 1 d .
C71 C 0.4861(3) 0.3854(2) 0.2495(2) 0.0354(8) Uani 1 1 d .
C72 C 0.3888(4) 0.3517(2) 0.2084(3) 0.0545(12) Uani 1 1 d .
C73 C 0.2711(4) 0.3755(2) 0.2355(3) 0.0561(13) Uani 1 1 d .
C74 C 0.1967(3) 0.4609(2) 0.2096(3) 0.0410(9) Uani 1 1 d .
C75 C 0.7079(3) 0.5052(2) 0.1057(2) 0.0397(9) Uani 1 1 d .
C76 C 0.8318(4) 0.4934(3) 0.1143(3) 0.0503(11) Uani 1 1 d .
C77 C 0.8755(4) 0.5787(3) 0.1109(3) 0.0591(14) Uani 1 1 d .
C78 C 0.7862(4) 0.6557(3) 0.0934(3) 0.0504(12) Uani 1 1 d .
C79 C 0.0201(3) 0.6381(3) 0.3894(3) 0.0468(11) Uani 1 1 d .
C80 C 0.0136(5) 0.6401(5) 0.4805(4) 0.088(2) Uani 1 1 d .
C81 C 0.0874(8) 0.6326(8) 0.5400(6) 0.038(3) Uani 0.402(10) 1 d P
C81A C 0.0576(7) 0.6911(7) 0.5424(6) 0.060(3) Uani 0.598(10) 1 d P
C82 C 0.1818(3) 0.6916(3) 0.5532(2) 0.0390(9) Uani 1 1 d .
C83 C 0.7370(4) 0.9023(3) 0.1952(2) 0.0411(10) Uani 1 1 d .
C84 C 0.6894(7) 0.9880(4) 0.1403(4) 0.0381(15) Uani 0.748(5) 1 d P
C84A C 0.7191(14) 0.9874(9) 0.1919(10) 0.032(4) Uani 0.252(5) 1 d P
C85 C 0.5892(6) 1.0549(3) 0.1669(3) 0.0364(13) Uani 0.748(5) 1 d P
C85A C 0.6296(17) 1.0258(11) 0.1323(11) 0.026(3) Uani 0.252(5) 1 d P
C86 C 0.4783(4) 1.0394(2) 0.1492(2) 0.0459(11) Uani 1 1 d .
C87 C 0.2999(3) 0.9391(2) 0.5264(2) 0.0303(7) Uani 1 1 d .
C88 C 0.2216(3) 1.0237(2) 0.5027(2) 0.0382(9) Uani 1 1 d .
C89 C 0.2540(3) 1.0805(2) 0.4317(3) 0.0385(9) Uani 1 1 d .
C90 C 0.2254(4) 1.0624(2) 0.3434(2) 0.0394(9) Uani 1 1 d .
C91 C 0.0595(15) 0.7818(10) 0.8725(12) 0.100(5) Uani 0.50 1 d P
C92 C 0.0087(12) 0.8759(9) 0.9051(9) 0.083(4) Uani 0.50 1 d P
C93 C -0.190(2) 0.8368(10) 0.9303(10) 0.111(7) Uani 0.50 1 d P
C94 C 0.209(2) 0.7853(16) 0.7725(15) 0.118(7) Uani 0.50 1 d P
C95 C 0.0060(17) 0.7599(12) 0.8154(17) 0.130(8) Uani 0.50 1 d P
C96 C -0.0466(18) 0.8195(11) 0.863(2) 0.183(15) Uani 0.50 1 d P
C97 C 0.126(3) 0.8291(16) 0.7643(12) 0.141(10) Uani 0.50 1 d P
C98 C 0.166(2) 0.759(2) 0.821(2) 0.154(12) Uani 0.50 1 d P
C99 C -0.065(2) 0.914(2) 0.9736(11) 0.194(17) Uani 0.50 1 d P
C100 C 0.086(8) 0.793(7) 0.802(3) 0.53(2) Uani 0.50 1 d P
C101 C -0.077(4) 0.858(3) 0.9492(13) 0.21(2) Uani 0.50 1 d P
C102 C -0.049(5) 0.768(3) 0.9170(19) 0.31(4) Uani 0.50 1 d P

loop_
_atom_site_aniso_label
_atom_site_aniso_U_11
_atom_site_aniso_U_22
_atom_site_aniso_U_33
_atom_site_aniso_U_23
_atom_site_aniso_U_13
_atom_site_aniso_U_12
F71A 0.085(2) 0.0218(10) 0.0761(18) -0.0183(11) 0.0279(16) -0.0108(11)
F71B 0.101(2) 0.0194(10) 0.0528(14) 0.0015(10) -0.0090(15) -0.0161(12)
F72A 0.115(3) 0.0361(13) 0.0496(14) -0.0139(11) 0.0012(16) -0.0304(15)
F72B 0.082(2) 0.0171(10) 0.116(2) -0.0161(13) -0.0024(19) -0.0202(12)
F73A 0.117(3) 0.0373(13) 0.0695(18) -0.0053(12) 0.0252(18) -0.0440(16)
F73B 0.0751(18) 0.0311(12) 0.097(2) -0.0133(13) -0.0040(16) -0.0382(13)
F74A 0.0817(19) 0.0424(13) 0.0684(17) -0.0109(12) -0.0235(15) -0.0374(14)
F74B 0.0613(16) 0.0503(15) 0.095(2) -0.0221(15) 0.0178(16) -0.0413(13)
F75A 0.0630(15) 0.0462(13) 0.0392(12) -0.0250(10) 0.0121(12) -0.0198(12)
F75B 0.0534(14) 0.0277(10) 0.0592(14) -0.0207(10) 0.0128(12) -0.0122(10)
F76A 0.0553(15) 0.0640(16) 0.0783(19) -0.0470(15) 0.0273(15) -0.0140(13)
F76B 0.0432(15) 0.084(2) 0.0669(18) -0.0218(16) 0.0056(15) -0.0094(14)
F77A 0.075(2) 0.092(2) 0.115(3) -0.068(2) 0.070(2) -0.0436(18)
F77B 0.0394(13) 0.092(2) 0.089(2) -0.0625(19) 0.0069(14) -0.0161(14)
F78A 0.091(2) 0.0637(16) 0.0416(13) -0.0291(12) 0.0350(14) -0.0403(15)
F78B 0.0765(18) 0.0689(17) 0.0755(18) -0.0476(15) 0.0519(16) -0.0557(15)
F79A 0.097(2) 0.089(2) 0.115(3) -0.058(2) 0.057(2) -0.081(2)
F79B 0.0195(14) 0.182(5) 0.193(5) 0.096(4) 0.005(2) -0.015(2)
F80A 0.0461(15) 0.086(2) 0.095(2) -0.0299(18) 0.0377(15) -0.0468(15)
F80B 0.022(3) 0.048(3) 0.051(4) -0.025(3) 0.007(3) -0.011(2)
F80C 0.050(4) 0.057(3) 0.084(5) -0.003(3) 0.024(3) -0.033(3)
F81B 0.028(2) 0.071(3) 0.103(5) -0.026(3) 0.021(3) -0.014(2)
F81C 0.041(4) 0.032(3) 0.046(4) -0.005(3) 0.008(3) -0.023(3)
F81D 0.069(2) 0.195(4) 0.0648(19) -0.013(2) 0.0356(18) -0.080(3)
F82A 0.0627(18) 0.0713(18) 0.0562(16) 0.0247(14) 0.0293(15) -0.0030(14)
F82B 0.148(3) 0.0469(15) 0.104(3) -0.0158(16) 0.102(3) -0.0174(18)
F83A 0.0441(13) 0.0418(12) 0.0661(15) -0.0089(11) 0.0235(12) -0.0268(10)
F83B 0.049(2) 0.0416(18) 0.0330(14) -0.0052(13) 0.0042(14) -0.0341(17)
F83C 0.026(4) 0.024(4) 0.037(4) -0.006(3) 0.004(4) -0.014(4)
F84A 0.070(4) 0.048(2) 0.048(2) 0.002(2) 0.010(2) -0.047(3)
F84B 0.038(5) 0.019(3) 0.022(4) -0.002(3) -0.003(3) -0.012(3)
F84C 0.0773(18) 0.0608(15) 0.0262(10) -0.0085(10) 0.0107(11) -0.0454(14)
F84D 0.046(7) 0.031(5) 0.040(6) -0.003(5) 0.011(6) -0.032(5)
F85A 0.142(3) 0.0462(14) 0.0467(13) 0.0200(11) -0.0243(16) -0.0708(18)
F85B 0.068(2) 0.0285(14) 0.0289(14) -0.0039(11) -0.0024(15) -0.0307(16)
F86A 0.071(3) 0.0154(13) 0.0415(17) -0.0039(12) -0.0049(19) -0.0172(16)
F86B 0.0725(17) 0.0336(11) 0.0350(11) 0.0143(9) -0.0109(12) -0.0235(11)
F86C 0.055(7) 0.015(4) 0.035(5) -0.005(3) -0.001(5) -0.017(4)
F87A 0.0322(10) 0.0332(10) 0.0335(10) -0.0119(8) -0.0019(9) -0.0070(9)
F87B 0.0382(12) 0.0462(12) 0.0366(11) -0.0121(10) 0.0136(10) -0.0102(10)
F88A 0.0431(13) 0.0419(12) 0.0496(13) -0.0276(11) 0.0019(11) 0.0006(10)
F88B 0.0285(11) 0.0462(12) 0.0613(15) -0.0242(12) -0.0015(11) -0.0002(10)
F89A 0.0627(16) 0.0258(10) 0.0649(16) -0.0223(11) -0.0099(14) 0.0095(11)
F89B 0.0455(12) 0.0247(9) 0.0417(11) -0.0124(9) -0.0059(10) -0.0088(9)
F90A 0.0527(15) 0.0313(11) 0.0683(16) -0.0164(11) -0.0245(14) 0.0099(11)
F90B 0.0808(18) 0.0156(9) 0.0495(13) -0.0030(9) -0.0202(13) -0.0054(10)
C1 0.0357(18) 0.0162(13) 0.0369(17) -0.0040(13) -0.0007(16) -0.0109(13)
C2 0.0402(19) 0.0167(13) 0.0337(17) -0.0086(13) -0.0010(16) -0.0124(14)
C3 0.044(2) 0.0194(14) 0.0364(17) -0.0102(13) -0.0026(17) -0.0185(15)
C4 0.0353(19) 0.0243(15) 0.048(2) -0.0064(15) -0.0025(17) -0.0173(15)
C5 0.0337(18) 0.0183(14) 0.0450(19) 0.0007(14) 0.0031(16) -0.0178(13)
C6 0.0375(19) 0.0137(13) 0.0386(18) 0.0009(13) 0.0028(16) -0.0145(13)
C7 0.0336(18) 0.0130(12) 0.0355(17) 0.0060(12) 0.0031(15) -0.0086(12)
C8 0.0328(18) 0.0137(13) 0.0369(17) 0.0027(13) -0.0022(16) -0.0029(12)
C9 0.0305(17) 0.0142(13) 0.0369(17) -0.0039(12) -0.0020(15) -0.0039(12)
C10 0.0259(16) 0.0234(15) 0.0382(18) -0.0124(14) 0.0028(15) -0.0041(13)
C11 0.0393(19) 0.0266(16) 0.0347(17) -0.0123(14) 0.0066(16) -0.0150(15)
C12 0.0414(19) 0.0212(14) 0.0309(16) -0.0123(13) 0.0038(16) -0.0124(14)
C13 0.056(2) 0.0244(15) 0.0265(15) -0.0121(13) 0.0048(17) -0.0222(16)
C14 0.059(2) 0.0252(16) 0.0295(16) -0.0092(14) -0.0050(18) -0.0202(17)
C15 0.051(2) 0.0236(15) 0.0382(18) -0.0115(14) -0.0082(18) -0.0199(16)
C16 0.047(2) 0.0304(17) 0.045(2) -0.0117(16) -0.0117(19) -0.0201(17)
C17 0.0341(19) 0.0298(17) 0.054(2) -0.0126(16) -0.0079(18) -0.0196(15)
C18 0.0283(18) 0.0350(18) 0.057(2) -0.0080(18) -0.0077(18) -0.0181(16)
C19 0.0256(17) 0.0331(18) 0.055(2) -0.0118(17) 0.0039(17) -0.0173(15)
C20 0.0286(17) 0.0246(15) 0.0463(19) -0.0001(14) 0.0053(16) -0.0188(14)
C21 0.0284(17) 0.0237(14) 0.0388(18) 0.0010(14) 0.0113(16) -0.0150(13)
C22 0.0337(18) 0.0210(14) 0.0302(16) 0.0074(13) 0.0026(15) -0.0145(13)
C23 0.0338(18) 0.0222(14) 0.0255(15) 0.0049(12) 0.0028(15) -0.0107(13)
C24 0.0296(17) 0.0211(14) 0.0241(14) 0.0060(12) -0.0037(14) -0.0071(13)
C25 0.0293(17) 0.0196(14) 0.0305(16) 0.0018(13) -0.0025(15) -0.0015(13)
C26 0.0209(15) 0.0249(15) 0.0364(17) -0.0063(14) 0.0002(15) -0.0042(12)
C27 0.0241(16) 0.0274(15) 0.0372(18) -0.0128(14) 0.0064(15) -0.0072(13)
C28 0.0241(16) 0.0333(17) 0.0354(17) -0.0130(15) 0.0090(15) -0.0130(14)
C29 0.0396(19) 0.0307(16) 0.0343(17) -0.0142(14) 0.0125(16) -0.0198(15)
C30 0.053(2) 0.0307(17) 0.0252(15) -0.0088(13) 0.0132(16) -0.0257(16)
C31 0.064(3) 0.0253(16) 0.0220(15) -0.0069(13) 0.0053(17) -0.0235(17)
C32 0.074(3) 0.0282(17) 0.0230(15) -0.0038(14) -0.0039(18) -0.0268(19)
C33 0.069(3) 0.0293(17) 0.0278(17) -0.0045(14) -0.0143(19) -0.0220(19)
C34 0.069(3) 0.0287(17) 0.0340(18) -0.0035(15) -0.022(2) -0.0169(19)
C35 0.051(2) 0.0352(19) 0.047(2) -0.0083(17) -0.022(2) -0.0170(18)
C36 0.040(2) 0.0332(18) 0.054(2) -0.0079(18) -0.023(2) -0.0085(17)
C37 0.0259(18) 0.0357(19) 0.061(3) -0.0145(19) -0.0145(19) -0.0076(15)
C38 0.0226(17) 0.0332(18) 0.054(2) -0.0124(17) -0.0092(18) -0.0042(15)
C39 0.0216(16) 0.0322(17) 0.049(2) -0.0104(16) 0.0041(17) -0.0087(14)
C40 0.0189(15) 0.0299(16) 0.0409(18) -0.0078(14) 0.0057(15) -0.0084(13)
C41 0.0259(16) 0.0294(16) 0.0360(17) -0.0029(14) 0.0084(15) -0.0134(13)
C42 0.0250(16) 0.0264(15) 0.0241(14) 0.0026(12) 0.0039(14) -0.0087(13)
C43 0.0237(15) 0.0243(14) 0.0212(14) -0.0020(12) 0.0015(13) -0.0069(12)
C44 0.0256(16) 0.0233(14) 0.0212(14) -0.0047(12) 0.0018(13) -0.0110(12)
C45 0.0252(16) 0.0241(14) 0.0254(15) -0.0027(12) -0.0013(14) -0.0096(13)
C46 0.0184(14) 0.0291(15) 0.0291(15) -0.0065(13) -0.0007(14) -0.0095(13)
C47 0.0218(15) 0.0277(15) 0.0330(16) -0.0099(13) 0.0045(14) -0.0151(13)
C48 0.0276(16) 0.0321(16) 0.0311(16) -0.0095(14) 0.0089(15) -0.0188(14)
C49 0.045(2) 0.0302(16) 0.0287(16) -0.0084(14) 0.0117(16) -0.0276(16)
C50 0.052(2) 0.0277(16) 0.0248(15) -0.0052(13) 0.0093(16) -0.0276(16)
C51 0.069(3) 0.0214(15) 0.0234(15) -0.0007(13) 0.0033(17) -0.0291(17)
C52 0.074(3) 0.0223(15) 0.0217(15) 0.0027(13) -0.0068(18) -0.0243(18)
C53 0.081(3) 0.0194(15) 0.0281(17) 0.0025(13) -0.016(2) -0.0176(18)
C54 0.070(3) 0.0254(17) 0.0366(19) -0.0001(15) -0.026(2) -0.0108(19)
C55 0.051(2) 0.0266(17) 0.049(2) -0.0031(16) -0.032(2) -0.0029(17)
C56 0.048(2) 0.0218(15) 0.048(2) -0.0048(15) -0.020(2) -0.0005(16)
C57 0.0292(18) 0.0265(16) 0.047(2) -0.0093(15) -0.0123(18) 0.0021(14)
C58 0.0306(18) 0.0214(14) 0.0416(19) -0.0110(14) -0.0013(16) -0.0033(13)
C59 0.0224(16) 0.0240(15) 0.0343(17) -0.0083(13) 0.0014(15) -0.0030(13)
C60 0.0264(16) 0.0227(14) 0.0281(15) -0.0045(13) 0.0034(14) -0.0085(13)
C61 0.0303(16) 0.0157(12) 0.0264(15) -0.0065(12) 0.0018(14) -0.0109(12)
C62 0.0258(15) 0.0168(13) 0.0244(14) -0.0047(11) -0.0014(13) -0.0118(12)
C63 0.0291(16) 0.0209(13) 0.0259(14) -0.0054(12) 0.0010(14) -0.0172(13)
C64 0.0403(19) 0.0190(13) 0.0246(14) -0.0040(12) 0.0046(15) -0.0220(14)
C65 0.048(2) 0.0139(13) 0.0240(14) 0.0000(11) -0.0044(15) -0.0171(14)
C66 0.065(3) 0.0177(14) 0.0260(15) 0.0016(13) -0.0060(17) -0.0221(16)
C67 0.067(3) 0.0132(13) 0.0312(17) 0.0046(13) -0.0171(19) -0.0123(16)
C68 0.057(2) 0.0144(14) 0.0380(19) -0.0013(13) -0.0215(19) -0.0047(15)
C69 0.042(2) 0.0150(13) 0.0373(18) -0.0056(13) -0.0095(17) -0.0042(14)
C70 0.0424(19) 0.0120(12) 0.0292(15) -0.0053(12) -0.0029(15) -0.0131(13)
C71 0.046(2) 0.0187(15) 0.0428(19) -0.0007(14) -0.0044(18) -0.0102(15)
C72 0.072(3) 0.0195(17) 0.077(3) -0.0102(19) -0.001(3) -0.0206(19)
C73 0.064(3) 0.0238(18) 0.088(4) -0.009(2) -0.005(3) -0.0277(19)
C74 0.046(2) 0.0332(18) 0.051(2) -0.0093(17) 0.0010(19) -0.0252(17)
C75 0.050(2) 0.0336(18) 0.0393(19) -0.0175(16) 0.0077(19) -0.0157(17)
C76 0.050(2) 0.053(2) 0.052(3) -0.029(2) 0.016(2) -0.012(2)
C77 0.044(2) 0.071(3) 0.071(3) -0.047(3) 0.028(2) -0.027(2)
C78 0.063(3) 0.052(2) 0.048(2) -0.031(2) 0.029(2) -0.036(2)
C79 0.0259(19) 0.054(2) 0.068(3) -0.013(2) 0.005(2) -0.0243(18)
C80 0.061(3) 0.144(6) 0.084(4) -0.044(4) 0.036(3) -0.081(4)
C81 0.037(5) 0.042(6) 0.039(5) -0.010(4) 0.024(5) -0.018(5)
C81A 0.038(4) 0.067(7) 0.078(6) -0.008(5) 0.028(4) -0.022(4)
C82 0.035(2) 0.042(2) 0.044(2) -0.0068(17) 0.0152(18) -0.0165(17)
C83 0.058(3) 0.045(2) 0.0326(17) -0.0102(16) 0.0123(18) -0.040(2)
C84 0.057(4) 0.038(3) 0.030(3) -0.004(3) 0.006(3) -0.036(3)
C84A 0.048(9) 0.026(7) 0.029(8) -0.007(6) 0.012(7) -0.026(6)
C85 0.068(4) 0.019(2) 0.029(2) 0.000(2) -0.001(3) -0.025(3)
C85A 0.033(9) 0.012(6) 0.037(10) -0.001(7) -0.007(9) -0.011(6)
C86 0.098(4) 0.0203(16) 0.0262(16) 0.0014(13) -0.003(2) -0.030(2)
C87 0.0286(17) 0.0341(17) 0.0300(16) -0.0105(14) 0.0039(15) -0.0090(14)
C88 0.0316(18) 0.0352(18) 0.047(2) -0.0235(17) -0.0007(18) -0.0010(15)
C89 0.042(2) 0.0213(15) 0.051(2) -0.0157(16) -0.0068(19) 0.0010(15)
C90 0.050(2) 0.0195(15) 0.047(2) -0.0071(15) -0.015(2) -0.0009(16)
C91 0.093(11) 0.075(9) 0.132(14) -0.033(10) 0.003(11) -0.009(8)
C92 0.085(9) 0.074(8) 0.083(8) 0.026(7) 0.005(8) 0.002(7)
C93 0.167(18) 0.073(9) 0.080(9) 0.005(7) -0.045(12) 0.014(11)
C94 0.16(2) 0.109(15) 0.097(14) -0.024(12) -0.035(16) -0.047(16)
C95 0.103(13) 0.079(10) 0.21(2) 0.035(13) -0.055(16) -0.034(10)
C96 0.112(15) 0.055(9) 0.39(5) -0.054(17) 0.07(2) -0.031(9)
C97 0.19(3) 0.134(17) 0.077(11) -0.022(12) -0.068(16) 0.030(18)
C98 0.099(16) 0.17(2) 0.16(3) 0.05(2) 0.006(18) 0.042(16)
C99 0.146(19) 0.30(3) 0.058(10) 0.062(15) 0.039(12) 0.16(2)
C100 0.70(7) 0.94(8) 0.15(3) 0.30(5) -0.21(4) -0.680
C101 0.34(5) 0.30(4) 0.064(12) 0.001(16) 0.008(17) -0.26(4)
C102 0.59(9) 0.30(5) 0.14(2) 0.08(3) -0.12(4) -0.38(6)

loop_
_atom_type_symbol
_atom_type_description
_atom_type_scat_dispersion_real
_atom_type_scat_dispersion_imag
_atom_type_scat_source
C C 0.0033 0.0016 'International Tables Vol C Tables 4.2.6.8 and 6.1.1.4'
F F 0.0171 0.0103 'International Tables Vol C Tables 4.2.6.8 and 6.1.1.4'

loop_
_geom_angle_atom_site_label_1
_geom_angle_atom_site_label_2
_geom_angle_atom_site_label_3
_geom_angle
F81B F80B C80 107.1(7)
F81B F80B C81A 53.6(6)
C80 F80B C81A 53.6(5)
F81C F80C C81 65.1(11)
F81C F80C C80 115.5(12)
C81 F80C C80 50.7(6)
F80B F81B C81A 90.8(7)
F80C F81C C81 84.8(13)
C81A F81D C81 38.9(5)
F83C F83B C83 83.5(5)
F83C F83B C84A 126.5(7)
C83 F83B C84A 55.6(6)
F83C F83B F84B 171.0(5)
C83 F83B F84B 100.5(4)
C84A F83B F84B 52.4(6)
F83B F83C C83 55.8(5)
F84D F84A C84 111.1(10)
F84D F84A C84A 72.9(12)
C84 F84A C84A 40.0(7)
F84D F84A C85A 125.8(12)
C84 F84A C85A 27.2(5)
C84A F84A C85A 54.6(10)
F85B F84B C84A 98.2(10)
F85B F84B F83B 150.1(5)
C84A F84B F83B 62.4(8)
C84 F84C C85A 35.5(6)
F84A F84D C84A 76.5(13)
F84A F84D C84 46.1(8)
C84A F84D C84 32.1(7)
C85 F85A C85A 33.4(7)
F84B F85B C85 104.2(5)
F84B F85B F86C 156.6(4)
C85 F85B F86C 61.3(4)
F86C F86A C86 61.9(5)
F86A F86C C86 75.9(7)
F86A F86C C85 131.8(8)
C86 F86C C85 62.2(5)
F86A F86C F85B 176.7(8)
C86 F86C F85B 105.5(7)
C85 F86C F85B 50.9(5)
C2 C1 C6 108.7(3)
C2 C1 C9 110.2(3)
C6 C1 C9 100.1(3)
C2 C1 C71 115.0(3)
C6 C1 C71 107.9(3)
C9 C1 C71 113.7(3)
C3 C2 C12 119.2(3)
C3 C2 C1 116.1(3)
C12 C2 C1 122.6(3)
C2 C3 C15 121.5(3)
C2 C3 C4 125.0(3)
C15 C3 C4 109.1(3)
C5 C4 C17 110.6(3)
C5 C4 C3 109.4(3)
C17 C4 C3 100.5(3)
C5 C4 C74 112.3(3)
C17 C4 C74 112.2(3)
C3 C4 C74 111.2(3)
C6 C5 C20 118.8(3)
C6 C5 C4 116.4(3)
C20 C5 C4 123.2(3)
C5 C6 C7 121.8(3)
C5 C6 C1 125.6(3)
C7 C6 C1 109.3(3)
C22 C7 C6 119.6(3)
C22 C7 C8 120.6(3)
C6 C7 C8 110.0(3)
C25 C8 C9 122.8(3)
C25 C8 C7 118.7(3)
C9 C8 C7 108.2(3)
C10 C9 C8 118.7(3)
C10 C9 C1 123.6(3)
C8 C9 C1 109.2(3)
C9 C10 C27 119.3(3)
C9 C10 C11 123.9(3)
C27 C10 C11 111.3(3)
C10 C11 C12 109.0(3)
C10 C11 C75 113.3(3)
C12 C11 C75 105.7(3)
C10 C11 C29 103.4(2)
C12 C11 C29 114.5(3)
C75 C11 C29 111.1(3)
C13 C12 C2 119.2(3)
C13 C12 C11 117.0(3)
C2 C12 C11 122.8(3)
C12 C13 C14 121.4(3)
C12 C13 C31 121.7(3)
C14 C13 C31 107.3(3)
C15 C14 C13 119.1(3)
C15 C14 C33 119.7(4)
C13 C14 C33 109.7(3)
C14 C15 C3 119.5(4)
C14 C15 C16 120.6(3)
C3 C15 C16 110.2(3)
C35 C16 C17 121.9(4)
C35 C16 C15 119.4(4)
C17 C16 C15 108.2(4)
C18 C17 C16 119.8(4)
C18 C17 C4 123.0(4)
C16 C17 C4 109.6(3)
C17 C18 C37 118.4(4)
C17 C18 C19 124.5(4)
C37 C18 C19 109.5(3)
C20 C19 C18 110.7(3)
C20 C19 C79 112.6(3)
C18 C19 C79 113.0(3)
C20 C19 C39 109.3(3)
C18 C19 C39 100.3(3)
C79 C19 C39 110.2(3)
C21 C20 C5 119.6(3)
C21 C20 C19 116.2(3)
C5 C20 C19 122.3(3)
C20 C21 C22 121.0(3)
C20 C21 C41 125.3(3)
C22 C21 C41 109.5(3)
C7 C22 C21 119.2(3)
C7 C22 C23 121.3(3)
C21 C22 C23 110.3(3)
C24 C23 C42 122.9(3)
C24 C23 C22 118.1(3)
C42 C23 C22 107.6(3)
C23 C24 C45 118.2(3)
C23 C24 C25 120.6(3)
C45 C24 C25 107.8(3)
C8 C25 C26 118.1(3)
C8 C25 C24 120.7(3)
C26 C25 C24 108.5(3)
C27 C26 C25 119.4(3)
C27 C26 C46 119.7(3)
C25 C26 C46 107.7(3)
C26 C27 C28 121.1(3)
C26 C27 C10 121.4(3)
C28 C27 C10 109.8(3)
C48 C28 C27 119.6(3)
C48 C28 C29 123.7(3)
C27 C28 C29 111.7(3)
C30 C29 C28 108.9(3)
C30 C29 C78 108.1(3)
C28 C29 C78 111.1(3)
C30 C29 C11 115.1(3)
C28 C29 C11 102.9(3)
C78 C29 C11 110.6(3)
C31 C30 C50 118.4(4)
C31 C30 C29 117.4(3)
C50 C30 C29 122.9(3)
C30 C31 C32 122.1(3)
C30 C31 C13 121.4(3)
C32 C31 C13 106.7(3)
C31 C32 C52 119.7(3)
C31 C32 C33 110.4(3)
C52 C32 C33 118.8(4)
C34 C33 C14 120.2(4)
C34 C33 C32 120.6(3)
C14 C33 C32 105.9(4)
C33 C34 C35 119.8(4)
C33 C34 C54 120.5(4)
C35 C34 C54 107.2(4)
C16 C35 C36 118.6(4)
C16 C35 C34 120.2(4)
C36 C35 C34 108.0(3)
C37 C36 C35 118.7(4)
C37 C36 C55 121.1(3)
C35 C36 C55 108.0(4)
C36 C37 C18 122.4(4)
C36 C37 C38 118.6(3)
C18 C37 C38 107.5(4)
C39 C38 C57 120.1(3)
C39 C38 C37 110.3(3)
C57 C38 C37 120.4(4)
C40 C39 C38 121.5(3)
C40 C39 C19 124.5(4)
C38 C39 C19 109.8(3)
C39 C40 C59 118.8(3)
C39 C40 C41 116.5(3)
C59 C40 C41 123.0(3)
C40 C41 C21 109.0(3)
C40 C41 C42 110.9(2)
C21 C41 C42 100.6(3)
C40 C41 C82 112.4(3)
C21 C41 C82 111.0(3)
C42 C41 C82 112.3(3)
C43 C42 C23 118.9(3)
C43 C42 C41 123.6(3)
C23 C42 C41 109.7(3)
C42 C43 C44 118.5(3)
C42 C43 C60 123.8(3)
C44 C43 C60 109.5(3)
C45 C44 C62 118.4(3)
C45 C44 C43 122.8(3)
C62 C44 C43 107.4(3)
C44 C45 C24 118.5(3)
C44 C45 C46 120.9(3)
C24 C45 C46 107.5(3)
C47 C46 C26 118.0(3)
C47 C46 C45 120.4(3)
C26 C46 C45 108.6(3)
C46 C47 C48 122.5(3)
C46 C47 C63 118.6(3)
C48 C47 C63 108.3(3)
C28 C48 C47 118.8(3)
C28 C48 C49 124.2(3)
C47 C48 C49 109.0(3)
C48 C49 C50 110.0(3)
C48 C49 C64 100.7(3)
C50 C49 C64 109.0(3)
C48 C49 C83 114.2(3)
C50 C49 C83 114.4(3)
C64 C49 C83 107.5(3)
C51 C50 C30 119.2(3)
C51 C50 C49 116.0(3)
C30 C50 C49 122.6(4)
C50 C51 C52 121.7(3)
C50 C51 C66 125.4(3)
C52 C51 C66 108.6(4)
C32 C52 C51 118.6(4)
C32 C52 C53 121.3(4)
C51 C52 C53 110.4(3)
C54 C53 C52 120.0(3)
C54 C53 C67 121.4(4)
C52 C53 C67 108.2(4)
C53 C54 C55 119.2(3)
C53 C54 C34 118.9(4)
C55 C54 C34 108.4(4)
C56 C55 C54 118.7(4)
C56 C55 C36 120.1(4)
C54 C55 C36 108.5(3)
C55 C56 C68 122.0(4)
C55 C56 C57 118.7(3)
C68 C56 C57 108.3(3)
C38 C57 C58 119.0(4)
C38 C57 C56 121.2(3)
C58 C57 C56 110.1(3)
C59 C58 C57 121.1(3)
C59 C58 C69 125.2(3)
C57 C58 C69 109.2(3)
C58 C59 C40 119.4(3)
C58 C59 C60 116.3(3)
C40 C59 C60 122.5(3)
C59 C60 C61 108.9(3)
C59 C60 C43 110.9(2)
C61 C60 C43 100.7(2)
C59 C60 C87 111.7(3)
C61 C60 C87 111.2(2)
C43 C60 C87 112.9(3)
C70 C61 C62 121.4(3)
C70 C61 C60 125.1(3)
C62 C61 C60 109.1(3)
C63 C62 C61 119.4(3)
C63 C62 C44 120.5(3)
C61 C62 C44 110.8(3)
C62 C63 C64 119.2(3)
C62 C63 C47 121.3(3)
C64 C63 C47 109.8(3)
C65 C64 C63 121.8(3)
C65 C64 C49 125.8(3)
C63 C64 C49 108.9(3)
C64 C65 C70 119.0(3)
C64 C65 C66 116.2(3)
C70 C65 C66 123.2(3)
C65 C66 C67 110.5(3)
C65 C66 C51 109.4(3)
C67 C66 C51 101.2(3)
C65 C66 C86 111.4(3)
C67 C66 C86 112.6(3)
C51 C66 C86 111.3(3)
C68 C67 C53 119.2(4)
C68 C67 C66 123.8(3)
C53 C67 C66 109.3(4)
C67 C68 C56 119.3(3)
C67 C68 C69 123.7(4)
C56 C68 C69 109.2(3)
C70 C69 C68 110.5(3)
C70 C69 C90 112.5(3)
C68 C69 C90 113.1(3)
C70 C69 C58 109.0(3)
C68 C69 C58 100.6(3)
C90 C69 C58 110.6(3)
C61 C70 C65 119.2(3)
C61 C70 C69 116.4(3)
C65 C70 C69 122.7(3)
F71A C71 F71B 107.4(3)
F71A C71 C1 111.4(3)
F71B C71 C1 107.5(3)
F71A C71 C72 103.3(3)
F71B C71 C72 108.8(3)
C1 C71 C72 118.0(3)
F72B C72 F72A 109.3(4)
F72B C72 C73 106.4(3)
F72A C72 C73 106.0(4)
F72B C72 C71 102.8(4)
F72A C72 C71 109.4(3)
C73 C72 C71 122.5(4)
F73B C73 F73A 107.2(4)
F73B C73 C72 107.2(4)
F73A C73 C72 105.6(4)
F73B C73 C74 105.3(4)
F73A C73 C74 108.4(4)
C72 C73 C74 122.5(4)
F74B C74 F74A 107.4(3)
F74B C74 C4 109.0(3)
F74A C74 C4 109.1(3)
F74B C74 C73 104.5(3)
F74A C74 C73 108.0(3)
C4 C74 C73 118.2(3)
F75B C75 F75A 106.3(3)
F75B C75 C76 107.5(4)
F75A C75 C76 108.0(3)
F75B C75 C11 108.8(3)
F75A C75 C11 109.6(3)
C76 C75 C11 116.3(3)
F76A C76 F76B 108.4(4)
F76A C76 C75 109.2(3)
F76B C76 C75 107.9(3)
F76A C76 C77 109.8(3)
F76B C76 C77 108.4(4)
C75 C76 C77 113.0(4)
F77A C77 F77B 108.7(4)
F77A C77 C78 109.0(5)
F77B C77 C78 106.9(3)
F77A C77 C76 109.7(3)
F77B C77 C76 108.8(5)
C78 C77 C76 113.6(4)
F78B C78 F78A 105.7(4)
F78B C78 C77 106.5(4)
F78A C78 C77 109.2(3)
F78B C78 C29 108.0(3)
F78A C78 C29 110.8(4)
C77 C78 C29 116.0(4)
F79A C79 F79B 107.6(4)
F79A C79 C80 105.6(4)
F79B C79 C80 104.2(5)
F79A C79 C19 110.8(3)
F79B C79 C19 108.1(4)
C80 C79 C19 119.9(3)
F80A C80 C81 113.6(6)
F80A C80 C81A 112.4(5)
C81 C80 C81A 38.5(6)
F80A C80 C79 107.5(4)
C81 C80 C79 135.0(5)
C81A C80 C79 134.0(5)
F80A C80 F80C 98.9(5)
C81 C80 F80C 59.1(7)
C81A C80 F80C 97.6(7)
C79 C80 F80C 97.9(5)
F80A C80 F80B 95.0(5)
C81 C80 F80B 102.7(7)
C81A C80 F80B 64.4(6)
C79 C80 F80B 90.9(5)
F80C C80 F80B 160.6(5)
C81A C81 C80 80.2(11)
C81A C81 F81C 174.3(10)
C80 C81 F81C 100.2(9)
C81A C81 F81D 65.7(8)
C80 C81 F81D 107.3(7)
F81C C81 F81D 119.3(8)
C81A C81 F80C 150.2(14)
C80 C81 F80C 70.2(7)
F81C C81 F80C 30.1(4)
F81D C81 F80C 125.7(7)
C81A C81 C82 66.8(8)
C80 C81 C82 127.2(8)
F81C C81 C82 109.0(7)
F81D C81 C82 95.5(6)
F80C C81 C82 130.4(7)
C81 C81A F81B 158.0(13)
C81 C81A F81D 75.4(9)
F81B C81A F81D 118.8(7)
C81 C81A C80 61.3(9)
F81B C81A C80 97.6(8)
F81D C81A C80 103.1(6)
C81 C81A C82 78.9(9)
F81B C81A C82 110.9(6)
F81D C81A C82 104.1(7)
C80 C81A C82 123.2(7)
C81 C81A F80B 123.3(11)
F81B C81A F80B 35.6(4)
F81D C81A F80B 122.2(6)
C80 C81A F80B 62.1(6)
C82 C81A F80B 131.6(6)
F82B C82 F82A 106.2(4)
F82B C82 C41 109.6(3)
F82A C82 C41 110.0(3)
F82B C82 C81A 91.6(5)
F82A C82 C81A 116.9(5)
C41 C82 C81A 119.9(5)
F82B C82 C81 121.9(5)
F82A C82 C81 90.9(5)
C41 C82 C81 115.6(4)
C81A C82 C81 34.3(5)
F83A C83 F83B 115.0(4)
F83A C83 C84A 115.1(6)
F83B C83 C84A 69.9(8)
F83A C83 C49 112.2(3)
F83B C83 C49 108.1(3)
C84A C83 C49 127.8(7)
F83A C83 F83C 80.4(4)
F83B C83 F83C 40.7(3)
C84A C83 F83C 103.4(9)
C49 C83 F83C 104.9(4)
F83A C83 C84 100.6(3)
F83B C83 C84 104.5(3)
C84A C83 C84 34.7(7)
C49 C83 C84 116.2(4)
F83C C83 C84 134.3(4)
C85A C84 C84A 114.3(19)
C85A C84 F84A 108.0(10)
C84A C84 F84A 72.2(9)
C85A C84 F84C 80.5(15)
C84A C84 F84C 164.9(14)
F84A C84 F84C 107.3(4)
C85A C84 C85 25.4(13)
C84A C84 C85 89.4(11)
F84A C84 C85 106.5(5)
F84C C84 C85 104.9(7)
C85A C84 C83 141.3(12)
C84A C84 C83 54.8(10)
F84A C84 C83 102.9(6)
F84C C84 C83 111.9(4)
C85 C84 C83 122.4(4)
C85A C84 F84D 120.9(11)
C84A C84 F84D 50.7(9)
F84A C84 F84D 22.9(4)
F84C C84 F84D 125.6(5)
C85 C84 F84D 109.7(6)
C83 C84 F84D 82.7(6)
C84 C84A C83 90.6(12)
C84 C84A F84D 97.2(12)
C83 C84A F84D 111.8(13)
C84 C84A F84B 139.5(18)
C83 C84A F84B 110.7(11)
F84D C84A F84B 105.4(11)
C84 C84A F84A 67.8(9)
C83 C84A F84A 118.7(11)
F84D C84A F84A 30.7(6)
F84B C84A F84A 122.9(10)
C84 C84A C85A 31.6(11)
C83 C84A C85A 113.0(13)
F84D C84A C85A 107.1(13)
F84B C84A C85A 108.4(13)
F84A C84A C85A 77.4(11)
C84 C84A F83B 145.1(13)
C83 C84A F83B 54.5(7)
F84D C84A F83B 96.6(13)
F84B C84A F83B 65.2(8)
F84A C84A F83B 125.9(12)
C85A C84A F83B 156.3(11)
C84 C84A C85 59.4(11)
C83 C84A C85 125.2(10)
F84D C84A C85 116.3(11)
F84B C84A C85 80.3(9)
F84A C84A C85 92.8(10)
C85A C84A C85 28.0(8)
F83B C84A C85 137.8(9)
C85A C85 F85A 86.3(11)
C85A C85 F85B 134.1(14)
F85A C85 F85B 109.3(4)
C85A C85 C86 103.2(12)
F85A C85 C86 110.2(4)
F85B C85 C86 110.5(5)
C85A C85 F86C 153.9(13)
F85A C85 F86C 99.7(5)
F85B C85 F86C 67.9(6)
C86 C85 F86C 50.9(4)
C85A C85 C84 26.1(13)
F85A C85 C84 100.3(5)
F85B C85 C84 108.3(5)
C86 C85 C84 117.7(5)
F86C C85 C84 159.7(5)
C85A C85 C84A 56.9(13)
F85A C85 C84A 109.1(6)
F85B C85 C84A 77.3(6)
C86 C85 C84A 134.1(5)
F86C C85 C84A 140.5(7)
C84 C85 C84A 31.1(5)
C85 C85A C84 129(2)
C85 C85A F84C 161.7(18)
C84 C85A F84C 64.0(15)
C85 C85A C84A 95.1(16)
C84 C85A C84A 34.1(11)
F84C C85A C84A 98.0(15)
C85 C85A F85A 60.3(11)
C84 C85A F85A 132.5(14)
F84C C85A F85A 123.9(11)
C84A C85A F85A 114.8(10)
C85 C85A F84A 116.6(14)
C84 C85A F84A 44.8(9)
F84C C85A F84A 81.6(10)
C84A C85A F84A 48.0(8)
F85A C85A F84A 88.0(6)
C85 C85A C86 50.2(10)
C84 C85A C86 139.9(12)
F84C C85A C86 111.5(9)
C84A C85A C86 126.4(12)
F85A C85A C86 84.8(11)
F84A C85A C86 166.9(12)
F86C C86 F86B 129.3(5)
F86C C86 F86A 42.2(5)
F86B C86 F86A 100.8(4)
F86C C86 C85 66.9(6)
F86B C86 C85 110.6(4)
F86A C86 C85 105.7(4)
F86C C86 C66 113.8(4)
F86B C86 C66 109.5(3)
F86A C86 C66 106.9(3)
C85 C86 C66 121.3(4)
F86C C86 C85A 93.4(8)
F86B C86 C85A 93.2(6)
F86A C86 C85A 130.3(6)
C85 C86 C85A 26.6(5)
C66 C86 C85A 112.7(6)
F87B C87 F87A 106.9(3)
F87B C87 C60 109.2(3)
F87A C87 C60 108.3(3)
F87B C87 C88 105.2(3)
F87A C87 C88 107.6(3)
C60 C87 C88 119.0(3)
F88B C88 F88A 108.0(3)
F88B C88 C87 109.4(3)
F88A C88 C87 105.0(3)
F88B C88 C89 108.5(3)
F88A C88 C89 105.8(3)
C87 C88 C89 119.6(3)
F89A C89 F89B 106.8(3)
F89A C89 C88 106.8(3)
F89B C89 C88 108.7(3)
F89A C89 C90 105.2(3)
F89B C89 C90 108.8(3)
C88 C89 C90 119.8(3)
F90B C90 F90A 107.4(3)
F90B C90 C69 109.5(3)
F90A C90 C69 108.9(3)
F90B C90 C89 105.0(3)
F90A C90 C89 107.3(3)
C69 C90 C89 118.3(3)
C100 C91 C95 59(2)
C100 C91 C96 95(5)
C95 C91 C96 61.9(19)
C100 C91 C98 44(5)
C95 C91 C98 88(2)
C96 C91 C98 139(3)
C100 C91 C102 135(4)
C95 C91 C102 79.2(18)
C96 C91 C102 48(2)
C98 C91 C102 158(3)
C100 C91 C92 105(6)
C95 C91 C92 113.7(17)
C96 C91 C92 56.2(13)
C98 C91 C92 125.2(19)
C102 C91 C92 77(2)
C101 C92 C96 69.7(17)
C101 C92 C99 41.6(18)
C96 C92 C99 109(2)
C101 C92 C91 100(2)
C96 C92 C91 51.5(11)
C99 C92 C91 137.9(18)
C101 C92 C102 50(3)
C96 C92 C102 36.6(17)
C99 C92 C102 91(2)
C91 C92 C102 50(2)
C101 C93 C102 52(2)
C98 C94 C97 82(3)
C98 C94 C100 43(2)
C97 C94 C100 40(3)
C100 C95 C91 60(2)
C100 C95 C96 96(6)
C91 C95 C96 62(2)
C100 C95 C102 116(4)
C91 C95 C102 58.0(19)
C96 C95 C102 41(2)
C100 C95 C98 29(5)
C91 C95 C98 51.9(14)
C96 C95 C98 108.8(19)
C102 C95 C98 108(2)
C102 C96 C95 91(3)
C102 C96 C91 76(4)
C95 C96 C91 55.8(13)
C102 C96 C92 98(3)
C95 C96 C92 122.9(18)
C91 C96 C92 72.3(16)
C102 C96 C101 65(3)
C95 C96 C101 153(4)
C91 C96 C101 103(3)
C92 C96 C101 53.0(15)
C102 C96 C100 111(4)
C95 C96 C100 39(2)
C91 C96 C100 40(2)
C92 C96 C100 86(2)
C101 C96 C100 135(3)
C100 C97 C94 94(7)
C100 C97 C98 48(6)
C94 C97 C98 47.1(16)
C94 C98 C100 94(4)
C94 C98 C97 51(2)
C100 C98 C97 44(3)
C94 C98 C91 141(3)
C100 C98 C91 52(3)
C97 C98 C91 90.8(19)
C94 C98 C95 122(3)
C100 C98 C95 33(3)
C97 C98 C95 76.3(19)
C91 C98 C95 39.6(12)
C101 C99 C92 60.1(19)
C97 C100 C98 88(7)
C97 C100 C95 149(6)
C98 C100 C95 118(7)
C97 C100 C91 144(7)
C98 C100 C91 84(3)
C95 C100 C91 61(3)
C97 C100 C94 46(4)
C98 C100 C94 43(4)
C95 C100 C94 149(10)
C91 C100 C94 123(5)
C97 C100 C96 132(10)
C98 C100 C96 128(4)
C95 C100 C96 44(4)
C91 C100 C96 45(4)
C94 C100 C96 163(4)
C99 C101 C92 78(2)
C99 C101 C93 125(5)
C92 C101 C93 135.3(19)
C99 C101 C102 159(5)
C92 C101 C102 87(3)
C93 C101 C102 77(2)
C99 C101 C96 131(2)
C92 C101 C96 57.4(15)
C93 C101 C96 82.9(15)
C102 C101 C96 45.0(17)
C96 C102 C101 70(3)
C96 C102 C91 56(2)
C101 C102 C91 95.9(17)
C96 C102 C95 47(2)
C101 C102 C95 116.2(18)
C91 C102 C95 42.8(15)
C96 C102 C93 80(4)
C101 C102 C93 52(3)
C91 C102 C93 134(2)
C95 C102 C93 117(2)
C96 C102 C92 45.4(17)
C101 C102 C92 42.9(13)
C91 C102 C92 53.3(10)
C95 C102 C92 79.3(13)
C93 C102 C92 87(2)

loop_
_geom_bond_atom_site_label_1
_geom_bond_atom_site_label_2
_geom_bond_distance
F71A C71 1.325(5)
F71B C71 1.344(5)
F72A C72 1.372(6)
F72B C72 1.360(5)
F73A C73 1.405(6)
F73B C73 1.347(4)
F74A C74 1.340(5)
F74B C74 1.331(5)
F75A C75 1.361(5)
F75B C75 1.344(4)
F76A C76 1.337(4)
F76B C76 1.344(6)
F77A C77 1.341(5)
F77B C77 1.347(6)
F78A C78 1.361(5)
F78B C78 1.359(4)
F79A C79 1.319(5)
F79B C79 1.341(6)
F80A C80 1.338(4)
F80B F81B 0.980(7)
F80B C80 1.650(10)
F80B C81A 1.683(13)
F80C F81C 0.748(8)
F80C C81 1.484(14)
F80C C80 1.627(11)
F81B C81A 1.355(13)
F81C C81 1.351(15)
F81D C81A 1.376(9)
F81D C81 1.461(9)
F82A C82 1.329(5)
F82B C82 1.315(5)
F83A C83 1.315(5)
F83B F83C 1.046(8)
F83B C83 1.329(4)
F83B C84A 1.532(19)
F83B F84B 1.569(8)
F83C C83 1.595(10)
F84A F84D 0.729(12)
F84A C84 1.351(7)
F84A C84A 1.389(13)
F84A C85A 1.82(2)
F84B F85B 1.283(9)
F84B C84A 1.369(16)
F84C C84 1.355(7)
F84C C85A 1.49(2)
F84D C84A 1.365(17)
F84D C84 1.750(14)
F85A C85 1.346(5)
F85A C85A 1.547(17)
F85B C85 1.351(6)
F85B F86C 1.614(13)
F86A F86C 0.979(11)
F86A C86 1.416(6)
F86B C86 1.334(4)
F86C C86 1.288(8)
F86C C85 1.528(13)
F87A C87 1.364(4)
F87B C87 1.351(4)
F88A C88 1.353(4)
F88B C88 1.339(4)
F89A C89 1.349(4)
F89B C89 1.354(5)
F90A C90 1.354(5)
F90B C90 1.353(5)
C1 C2 1.526(5)
C1 C6 1.545(5)
C1 C9 1.546(5)
C1 C71 1.565(4)
C2 C3 1.380(5)
C2 C12 1.426(5)
C3 C15 1.402(5)
C3 C4 1.544(5)
C4 C5 1.522(5)
C4 C17 1.535(6)
C4 C74 1.555(4)
C5 C6 1.364(5)
C5 C20 1.432(5)
C6 C7 1.403(5)
C7 C22 1.387(5)
C7 C8 1.442(5)
C8 C25 1.387(5)
C8 C9 1.431(5)
C9 C10 1.374(5)
C10 C27 1.438(4)
C10 C11 1.521(5)
C11 C12 1.535(5)
C11 C75 1.563(5)
C11 C29 1.654(4)
C12 C13 1.381(5)
C13 C14 1.410(6)
C13 C31 1.489(4)
C14 C15 1.397(5)
C14 C33 1.444(5)
C15 C16 1.438(6)
C16 C35 1.393(6)
C16 C17 1.424(6)
C17 C18 1.369(5)
C18 C37 1.437(6)
C18 C19 1.537(6)
C19 C20 1.517(5)
C19 C79 1.542(5)
C19 C39 1.548(5)
C20 C21 1.374(5)
C21 C22 1.410(5)
C21 C41 1.540(4)
C22 C23 1.448(5)
C23 C24 1.388(5)
C23 C42 1.437(5)
C24 C45 1.434(4)
C24 C25 1.459(4)
C25 C26 1.430(4)
C26 C27 1.391(5)
C26 C46 1.439(4)
C27 C28 1.429(5)
C28 C48 1.379(4)
C28 C29 1.524(5)
C29 C30 1.521(6)
C29 C78 1.556(5)
C30 C31 1.385(5)
C30 C50 1.438(4)
C31 C32 1.399(6)
C32 C52 1.400(5)
C32 C33 1.450(6)
C33 C34 1.381(7)
C34 C35 1.456(6)
C34 C54 1.461(5)
C35 C36 1.432(6)
C36 C37 1.384(6)
C36 C55 1.458(5)
C37 C38 1.452(5)
C38 C39 1.388(6)
C38 C57 1.391(5)
C39 C40 1.377(5)
C40 C59 1.433(4)
C40 C41 1.521(5)
C41 C42 1.543(5)
C41 C82 1.543(5)
C42 C43 1.372(4)
C43 C44 1.441(4)
C43 C60 1.541(5)
C44 C45 1.389(5)
C44 C62 1.441(4)
C45 C46 1.455(4)
C46 C47 1.382(5)
C47 C48 1.435(4)
C47 C63 1.436(5)
C48 C49 1.526(5)
C49 C50 1.527(5)
C49 C64 1.544(5)
C49 C83 1.559(4)
C50 C51 1.385(6)
C51 C52 1.415(5)
C51 C66 1.544(5)
C52 C53 1.430(7)
C53 C54 1.405(6)
C53 C67 1.439(5)
C54 C55 1.415(7)
C55 C56 1.397(5)
C56 C68 1.437(6)
C56 C57 1.438(6)
C57 C58 1.410(5)
C58 C59 1.372(5)
C58 C69 1.547(5)
C59 C60 1.528(5)
C60 C61 1.540(4)
C60 C87 1.544(4)
C61 C70 1.382(5)
C61 C62 1.407(5)
C62 C63 1.387(4)
C63 C64 1.405(5)
C64 C65 1.377(5)
C65 C70 1.422(5)
C65 C66 1.517(5)
C66 C67 1.528(6)
C66 C86 1.548(4)
C67 C68 1.366(6)
C68 C69 1.541(5)
C69 C70 1.519(5)
C69 C90 1.542(4)
C71 C72 1.576(6)
C72 C73 1.504(7)
C73 C74 1.559(6)
C75 C76 1.515(6)
C76 C77 1.562(6)
C77 C78 1.524(8)
C79 C80 1.522(8)
C80 C81 1.338(13)
C80 C81A 1.502(11)
C81 C81A 0.949(13)
C81 C82 1.652(10)
C81A C82 1.547(9)
C83 C84A 1.346(14)
C83 C84 1.647(10)
C84 C85A 0.876(18)
C84 C84A 0.937(16)
C84 C85 1.559(10)
C84A C85A 1.52(3)
C84A C85 1.81(2)
C85 C85A 0.854(19)
C85 C86 1.469(8)
C85A C86 1.86(2)
C87 C88 1.561(5)
C88 C89 1.563(6)
C89 C90 1.566(6)
C91 C100 1.24(5)
C91 C95 1.26(3)
C91 C96 1.35(3)
C91 C98 1.55(3)
C91 C102 1.57(5)
C91 C92 1.64(2)
C92 C101 1.36(3)
C92 C96 1.43(3)
C92 C99 1.53(2)
C92 C102 1.99(3)
C93 C101 1.53(4)
C93 C102 1.90(7)
C94 C98 1.08(3)
C94 C97 1.15(3)
C94 C100 1.58(9)
C95 C100 1.22(5)
C95 C96 1.34(3)
C95 C102 1.82(5)
C95 C98 1.97(4)
C96 C102 1.20(4)
C96 C101 1.59(4)
C96 C100 1.91(10)
C97 C100 1.02(4)
C97 C98 1.46(4)
C98 C100 1.08(10)
C99 C101 1.04(4)
C101 C102 1.53(6)
